data_2010597
loop_
_publ_author_name
'Kovalevsky, A. Yu.'
'Ponomarev, I. I.'

_publ_section_title
;
 A series of three
 bis[2-(methyl/trifluoromethyl)-4<i>H</i>-3,1-benzoxazin-4-one]
 compounds
;
_journal_issue 2
_journal_name_full 'Acta Crystallographica Section C'
_journal_page_first 260
_journal_page_last 262
_journal_paper_doi 10.1107/S0108270199014213
_journal_volume 56
_journal_year 2000
_chemical_formula_moiety 'C19 H14 N2 O4'
_chemical_formula_sum 'C19 H14 N2 O4'
_chemical_formula_weight 334.32
_chemical_name_systematic ?
_space_group_IT_number 2
_symmetry_cell_setting triclinic
_symmetry_space_group_name_Hall '-P 1'
_symmetry_space_group_name_H-M 'P -1'
_audit_creation_method SHELXL
_cell_angle_alpha 98.10(2)
_cell_angle_beta 99.40(2)
_cell_angle_gamma 102.51(2)
_cell_formula_units_Z 2
_cell_length_a 7.162(2)
_cell_length_b 8.2217(15)
_cell_length_c 13.807(4)
_cell_measurement_reflns_used 25
_cell_measurement_temperature 293(2)
_cell_measurement_theta_max 12
_cell_measurement_theta_min 10
_cell_volume 769.8(4)
_computing_cell_refinement P3
_computing_data_collection 'P3 (Siemens, 1989)'
_computing_data_reduction 'XDISK (Siemens, 1989)'
_computing_molecular_graphics SHELXTL/PC
_computing_publication_material SHELXTL/PC
_computing_structure_refinement SHELXTL/PC
_computing_structure_solution 'SHELXTL/PC (Sheldrick, 1994)'
_diffrn_ambient_temperature 293(2)
_diffrn_measurement_device 'Siemens P3/PC four-circle'
_diffrn_measurement_method \q/2\q
_diffrn_radiation_monochromator graphite
_diffrn_radiation_source 'fine-focus sealed tube'
_diffrn_radiation_type MoK\a
_diffrn_radiation_wavelength .71073
_diffrn_reflns_av_R_equivalents .015
_diffrn_reflns_av_sigmaI/netI .0592
_diffrn_reflns_limit_h_max 8
_diffrn_reflns_limit_h_min 0
_diffrn_reflns_limit_k_max 9
_diffrn_reflns_limit_k_min -9
_diffrn_reflns_limit_l_max 16
_diffrn_reflns_limit_l_min -16
_diffrn_reflns_number 2964
_diffrn_reflns_theta_max 25.05
_diffrn_reflns_theta_min 1.52
_diffrn_standards_decay_% 10
_diffrn_standards_interval_count 98
_diffrn_standards_number 2
_exptl_absorpt_coefficient_mu .103
_exptl_absorpt_correction_type none
_exptl_crystal_colour colorless
_exptl_crystal_density_diffrn 1.442
_exptl_crystal_density_method 'not measured'
_exptl_crystal_description needle
_exptl_crystal_F_000 348
_exptl_crystal_size_max .50
_exptl_crystal_size_mid .20
_exptl_crystal_size_min .20
_refine_diff_density_max .161
_refine_diff_density_min -.166
_refine_ls_extinction_method none
_refine_ls_goodness_of_fit_all .905
_refine_ls_goodness_of_fit_ref 1.189
_refine_ls_hydrogen_treatment mixed
_refine_ls_matrix_type full
_refine_ls_number_parameters 228
_refine_ls_number_reflns 2710
_refine_ls_number_restraints 0
_refine_ls_restrained_S_all 1.041
_refine_ls_restrained_S_obs 1.189
_refine_ls_R_factor_all .096
_refine_ls_R_factor_gt .037
_refine_ls_shift/esd_mean .000
_refine_ls_shift/su_max -.002
_refine_ls_structure_factor_coef Fsqd
_refine_ls_weighting_details 'w = 1/[\s^2^(Fo^2^)+(0.0704P)^2^] where P = (Fo^2^+2Fc^2^)/3'
_refine_ls_weighting_scheme calc
_refine_ls_wR_factor_all .125
_refine_ls_wR_factor_ref .098
_reflns_number_gt 1399
_reflns_number_total 2722
_reflns_threshold_expression I>2\s(I)
_cod_data_source_file bm1366.cif
_cod_data_source_block I
_cod_depositor_comments
;
The following automatic conversions were performed:
'_symmetry_cell_setting' value 'Triclinic' changed to 'triclinic'
according to '/home/saulius/struct/CIF-dictionaries/cif_core.dic'
dictionary named 'cif_core.dic' version 2.4.1 from 2010-06-29.

Automatic conversion script
Id: cif_fix_enum 1527 2010-12-29 10:47:43Z saulius 

The following automatic conversions were performed:

'_symmetry_cell_setting' value 'Triclinic' changed to 'triclinic'
according to /home/saulius/struct/CIF-dictionaries/cif_core.dic
dictionary named 'cif_core.dic' version 2.4.1 from 2010-06-29.

Automatic conversion script
Id: cif_fix_values 1715 2011-07-08 13:25:40Z adriana 

The following automatic conversions were performed:

'_refine_ls_weighting_scheme' value 'calc w =
1/[\s^2^(Fo^2^)+(0.0704P)^2^] where P = (Fo^2^+2Fc^2^)/3' was changed
to 'calc'. New tag '_refine_ls_weighting_details' was created. The
value of the new tag was set to 'w = 1/[\s^2^(Fo^2^)+(0.0704P)^2^]
where P = (Fo^2^+2Fc^2^)/3'.

Automatic conversion script
Id: cif_fix_values 3143 2015-03-26 13:38:13Z robertas 
;
_cod_original_cell_volume 769.8(3)
_cod_database_code 2010597

loop_
_symmetry_equiv_pos_as_xyz
'x, y, z'
'-x, -y, -z'

loop_
_atom_site_aniso_label
_atom_site_aniso_U_11
_atom_site_aniso_U_22
_atom_site_aniso_U_33
_atom_site_aniso_U_12
_atom_site_aniso_U_13
_atom_site_aniso_U_23
N1A .0390(10) .0359(9) .0378(9) .0030(7) .0033(8) .0098(8)
C2A .0372(12) .0363(11) .0405(11) .0068(9) .0033(9) .0151(9)
O3A .0430(8) .0390(8) .0392(7) .0048(6) .0067(6) .0014(6)
C4A .0409(12) .0348(11) .0373(10) .0045(9) .0049(9) .0078(9)
C4'A .0402(11) .0279(9) .0305(9) .0038(8) .0011(8) .0078(8)
C5A .0359(11) .0281(10) .0365(10) .0018(8) .0006(9) .0095(8)
C6A .0381(11) .0318(10) .0304(9) .0088(8) .0005(8) .0118(8)
C7A .0500(13) .0349(11) .0292(10) .0084(9) .0007(9) .0031(8)
C8A .0411(12) .0343(11) .0374(10) .0007(9) -.0026(9) .0052(8)
C8'A .0347(11) .0330(11) .0340(10) .0037(9) .0004(8) .0115(8)
O9A .0509(9) .0466(8) .0506(9) -.0098(7) .0058(7) -.0101(7)
C1OA .0491(13) .0498(13) .0467(12) .0080(10) .0108(10) .0094(10)
N1B .0566(12) .0553(12) .0416(10) .0019(9) -.0028(8) .0179(8)
C2B .0398(13) .0587(15) .0446(12) .0132(10) .0097(10) .0179(11)
O3B .0771(11) .0504(9) .0515(9) .0314(8) .0211(8) .0244(7)
C4B .074(2) .0450(13) .0424(12) .0233(11) .0214(11) .0131(11)
C4'B .0380(11) .0346(10) .0382(10) .0094(8) .0140(8) .0096(8)
C5B .0430(12) .0358(11) .0323(10) .0072(9) .0072(9) .0048(8)
C6B .0360(11) .0324(10) .0368(10) .0076(8) .0074(8) .0071(8)
C7B .0691(15) .0310(10) .0443(12) .0056(10) .0040(11) .0079(9)
C8B .080(2) .0400(12) .0365(11) -.0016(12) -.0037(11) .0005(9)
C8'B .0412(11) .0417(11) .0359(11) .0043(9) .0049(9) .0117(9)
O9B .157(2) .0431(9) .0505(10) .0353(11) .0230(11) .0066(8)
C10B .0565(15) .086(2) .0611(14) .0273(13) .0132(12) .0408(13)
C11 .0452(12) .0352(11) .0382(10) .0103(9) .0054(9) .0075(8)

loop_
_atom_site_label
_atom_site_fract_x
_atom_site_fract_y
_atom_site_fract_z
_atom_site_U_iso_or_equiv
_atom_site_thermal_displace_type
_atom_site_calc_flag
_atom_site_refinement_flags
_atom_site_occupancy
_atom_site_disorder_group
_atom_site_type_symbol
N1A .2785(2) .1152(2) -.03783(11) .0388(4) Uani d . 1 . N
C2A .2987(3) .2245(2) .03997(14) .0380(5) Uani d . 1 . C
O3A .4671(2) .3512(2) .08132(9) .0420(4) Uani d . 1 . O
C4A .6311(3) .3676(2) .03933(13) .0386(5) Uani d . 1 . C
C4'A .6121(3) .2469(2) -.05120(12) .0340(4) Uani d . 1 . C
C5A .7666(3) .2536(2) -.10200(13) .0349(4) Uani d . 1 . C
H5A .8810 .3385 -.07848 .042 Uiso calc R 1 . H
C6A .7515(3) .1368(2) -.18601(12) .0335(4) Uani d . 1 . C
C7A .5770(3) .0094(2) -.21882(13) .0395(5) Uani d . 1 . C
H7A .5657 -.0726 -.27466 .047 Uiso calc R 1 . H
C8A .4232(3) .0028(2) -.17069(13) .0403(5) Uani d . 1 . C
H8A .3089 -.0819 -.19476 .048 Uiso calc R 1 . H
C8'A .4373(3) .1219(2) -.08633(13) .0349(4) Uani d . 1 . C
O9A .7717(2) .4788(2) .08058(10) .0552(4) Uani d . 1 . O
C1OA .1455(3) .2377(3) .09850(15) .0490(5) Uani d . 1 . C
H1OA .0354(8) .1424(9) .0737(7) .073 Uiso calc R 1 . H
H1OB .1054(14) .3405(9) .0923(8) .073 Uiso calc R 1 . H
H1OC .1962(7) .2388(17) .1675(2) .073 Uiso calc R 1 . H
N1B .6716(3) .3876(2) -.60110(12) .0536(5) Uani d . 1 . N
C2B .6805(3) .5438(3) -.59615(15) .0465(5) Uani d . 1 . C
O3B .7530(2) .6645(2) -.51082(10) .0547(4) Uani d . 1 . O
C4B .8235(3) .6214(3) -.4205(2) .0508(6) Uani d . 1 . C
C4'B .8148(3) .4437(2) -.42310(13) .0358(4) Uani d . 1 . C
C5B .8783(3) .3849(2) -.33641(13) .0376(5) Uani d . 1 . C
H5B .9310 .4614 -.27683 .045 Uiso calc R 1 . H
C6B .8634(3) .2149(2) -.33847(13) .0351(4) Uani d . 1 . C
C7B .7908(3) .1057(3) -.42995(14) .0500(6) Uani d . 1 . C
H7B .7833 -.0094 -.43311 .060 Uiso calc R 1 . H
C8B .7301(3) .1624(3) -.51563(15) .0573(6) Uani d . 1 . C
H8B .6833 .0862 -.57569 .069 Uiso calc R 1 . H
C8'B .7381(3) .3322(2) -.51306(13) .0404(5) Uani d . 1 . C
O9B .8838(3) .7347(2) -.34983(12) .0819(6) Uani d . 1 . O
C10B .6168(3) .6227(3) -.6821(2) .0635(7) Uani d . 1 . C
H10D .579(2) .5389(6) -.7422(2) .095 Uiso calc R 1 . H
H10E .7223(8) .7125(13) -.6884(7) .095 Uiso calc R 1 . H
H10F .5074(15) .6678(18) -.6713(6) .095 Uiso calc R 1 . H
C11 .9154(3) .1472(2) -.24356(13) .0398(5) Uani d . 1 . C
H11A .9382 .0355 -.26030 .048 Uiso calc R 1 . H
H11B 1.0345 .2213 -.20233 .048 Uiso calc R 1 . H

loop_
_atom_type_symbol
_atom_type_description
_atom_type_scat_dispersion_real
_atom_type_scat_dispersion_imag
_atom_type_scat_source
C C .0033 .0016 'International Tables Vol C Tables 4.2.6.8 and 6.1.1.4'
H H .0000 .0000 'International Tables Vol C Tables 4.2.6.8 and 6.1.1.4'
N N .0061 .0033 'International Tables Vol C Tables 4.2.6.8 and 6.1.1.4'
O O .0106 .0060 'International Tables Vol C Tables 4.2.6.8 and 6.1.1.4'

loop_
_geom_angle_atom_site_label_1
_geom_angle_atom_site_label_2
_geom_angle_atom_site_label_3
_geom_angle
C2A N1A C8'A 118.0(2)
N1A C2A O3A 124.7(2)
N1A C2A C1OA 124.9(2)
O3A C2A C1OA 110.3(2)
C4A O3A C2A 121.58(15)
O9A C4A O3A 117.4(2)
O9A C4A C4'A 127.3(2)
O3A C4A C4'A 115.3(2)
C5A C4'A C8'A 120.5(2)
C5A C4'A C4A 120.6(2)
C8'A C4'A C4A 118.9(2)
C6A C5A C4'A 120.8(2)
C5A C6A C7A 118.0(2)
C5A C6A C11 121.1(2)
C7A C6A C11 120.9(2)
C8A C7A C6A 121.8(2)
C7A C8A C8'A 120.3(2)
C8A C8'A C4'A 118.5(2)
C8A C8'A N1A 120.0(2)
C4'A C8'A N1A 121.5(2)
C2B N1B C8'B 117.9(2)
N1B C2B O3B 124.7(2)
N1B C2B C10B 124.7(2)
O3B C2B C10B 110.6(2)
C2B O3B C4B 121.2(2)
O9B C4B O3B 116.8(2)
O9B C4B C4'B 127.5(2)
O3B C4B C4'B 115.6(2)
C8'B C4'B C5B 120.7(2)
C8'B C4'B C4B 118.5(2)
C5B C4'B C4B 120.8(2)
C6B C5B C4'B 120.6(2)
C5B C6B C7B 117.8(2)
C5B C6B C11 121.2(2)
C7B C6B C11 120.9(2)
C8B C7B C6B 122.0(2)
C7B C8B C8'B 120.3(2)
C8B C8'B C4'B 118.5(2)
C8B C8'B N1B 119.5(2)
C4'B C8'B N1B 122.0(2)
C6A C11 C6B 110.3(2)

loop_
_geom_bond_atom_site_label_1
_geom_bond_atom_site_label_2
_geom_bond_site_symmetry_2
_geom_bond_distance
_geom_bond_publ_flag
N1A C2A . 1.266(2) ?
N1A C8'A . 1.406(2) ?
C2A O3A . 1.389(2) ?
C2A C1OA . 1.478(3) ?
O3A C4A . 1.382(2) ?
C4A O9A . 1.200(2) ?
C4A C4'A . 1.450(2) ?
C4'A C5A . 1.399(3) ?
C4'A C8'A . 1.401(2) ?
C5A C6A . 1.371(2) ?
C6A C7A . 1.406(3) ?
C6A C11 . 1.516(3) ?
C7A C8A . 1.372(3) ?
C8A C8'A . 1.387(2) ?
N1B C2B . 1.264(3) ?
N1B C8'B . 1.404(2) ?
C2B O3B . 1.375(2) ?
C2B C10B . 1.485(3) ?
O3B C4B . 1.390(2) ?
C4B O9B . 1.200(2) ?
C4B C4'B . 1.443(3) ?
C4'B C8'B . 1.387(3) ?
C4'B C5B . 1.398(3) ?
C5B C6B . 1.374(3) ?
C6B C7B . 1.391(3) ?
C6B C11 . 1.517(2) ?
C7B C8B . 1.372(3) ?
C8B C8'B . 1.380(3) ?

loop_
_geom_torsion_atom_site_label_1
_geom_torsion_atom_site_label_2
_geom_torsion_atom_site_label_3
_geom_torsion_atom_site_label_4
_geom_torsion
C8'A N1A C2A O3A -.1(3)
C8'A N1A C2A C1OA 178.6(2)
N1A C2A O3A C4A -.2(3)
C1OA C2A O3A C4A -179.1(2)
C2A O3A C4A O9A -178.9(2)
C2A O3A C4A C4'A 1.5(2)
O9A C4A C4'A C5A -1.3(3)
O3A C4A C4'A C5A 178.3(2)
O9A C4A C4'A C8'A 177.9(2)
O3A C4A C4'A C8'A -2.5(2)
C8'A C4'A C5A C6A -1.1(3)
C4A C4'A C5A C6A 178.1(2)
C4'A C5A C6A C7A -.6(3)
C4'A C5A C6A C11 177.7(2)
C5A C6A C7A C8A 1.7(3)
C11 C6A C7A C8A -176.7(2)
C6A C7A C8A C8'A -1.0(3)
C7A C8A C8'A C4'A -.7(3)
C7A C8A C8'A N1A 179.5(2)
C5A C4'A C8'A C8A 1.7(3)
C4A C4'A C8'A C8A -177.4(2)
C5A C4'A C8'A N1A -178.5(2)
C4A C4'A C8'A N1A 2.4(2)
C2A N1A C8'A C8A 178.8(2)
C2A N1A C8'A C4'A -1.0(2)
C8'B N1B C2B O3B .8(3)
C8'B N1B C2B C10B 179.9(2)
N1B C2B O3B C4B -.2(3)
C10B C2B O3B C4B -179.4(2)
C2B O3B C4B O9B -179.9(2)
C2B O3B C4B C4'B -.1(3)
O9B C4B C4'B C8'B 179.6(2)
O3B C4B C4'B C8'B -.2(3)
O9B C4B C4'B C5B 1.0(3)
O3B C4B C4'B C5B -178.8(2)
C8'B C4'B C5B C6B -.9(3)
C4B C4'B C5B C6B 177.7(2)
C4'B C5B C6B C7B 2.5(3)
C4'B C5B C6B C11 -174.8(2)
C5B C6B C7B C8B -1.9(3)
C11 C6B C7B C8B 175.4(2)
C6B C7B C8B C8'B -.5(4)
C7B C8B C8'B C4'B 2.2(3)
C7B C8B C8'B N1B -178.7(2)
C5B C4'B C8'B C8B -1.5(3)
C4B C4'B C8'B C8B 179.9(2)
C5B C4'B C8'B N1B 179.4(2)
C4B C4'B C8'B N1B .8(3)
C2B N1B C8'B C8B 179.8(2)
C2B N1B C8'B C4'B -1.1(3)
C5A C6A C11 C6B -104.1(2)
C7A C6A C11 C6B 74.2(2)
C5B C6B C11 C6A 78.1(2)
C7B C6B C11 C6A -99.1(2)

loop_
_cod_related_entry_id
_cod_related_entry_database
_cod_related_entry_code
1 ChemSpider 547550
